data_1572171
loop_
_publ_author_name
'Sire, Charline'
'Meneyrol, Vincent'
'Saffon-Merceron, Nathalie'
'Terreno, Enzo'
'Garello, Francesca'
'Tei, Lorenzo'
'Jestin, Emmanuelle'
'Tripier, Rapha&#xeb;l'
'Troadec, Thibault'

_publ_section_title
;
 A versatile fluorinated azamacrocyclic chelator enabling <sup>18</sup>F
 PET or <sup>19</sup>F MRI: a first step towards new multimodal and smart
 contrast agents.
;
_journal_issue 33
_journal_name_full 'Chemical science'
_journal_page_first 13550
_journal_page_last 13557
_journal_paper_doi 10.1039/d4sc02871f
_journal_volume 15
_journal_year 2024
_chemical_formula_sum 'C22 H36 B2 F6 I6 N6'
_chemical_formula_weight 1281.59
_space_group_crystal_system triclinic
_space_group_IT_number 2
_space_group_name_Hall '-P 1'
_space_group_name_H-M_alt 'P -1'
_atom_sites_solution_hydrogens mixed
_atom_sites_solution_primary 'dual space'
_atom_sites_solution_secondary difmap
_audit_creation_method SHELXL-2018/3
_audit_update_record
;
2023-12-13 deposited with the CCDC.	2024-07-17 downloaded from the CCDC.
;
_cell_angle_alpha 75.784(3)
_cell_angle_beta 67.305(3)
_cell_angle_gamma 60.961(3)
_cell_formula_units_Z 2
_cell_length_a 12.8808(5)
_cell_length_b 12.9692(5)
_cell_length_c 13.6306(5)
_cell_measurement_reflns_used 6292
_cell_measurement_temperature 193(2)
_cell_measurement_theta_max 66.53
_cell_measurement_theta_min 3.52
_cell_volume 1831.85(14)
_computing_cell_refinement 'Bruker SAINT'
_computing_data_collection 'Bruker APEX3'
_computing_data_reduction 'Bruker SAINT'
_computing_molecular_graphics 'Bruker SHELXTL'
_computing_publication_material 'Bruker SHELXTL'
_computing_structure_refinement 'SHELXL-2018/3 (Sheldrick, 2018)'
_computing_structure_solution 'SHELXT (Sheldrick 2015)'
_diffrn_ambient_temperature 193(2)
_diffrn_detector_area_resol_mean 768x1024
_diffrn_measured_fraction_theta_full 0.996
_diffrn_measured_fraction_theta_max 0.996
_diffrn_measurement_device_type 'Bruker D8-Venture Photon III detector'
_diffrn_measurement_method 'phi and omega scans'
_diffrn_radiation_type CuK\a
_diffrn_radiation_wavelength 1.54178
_diffrn_reflns_av_unetI/netI 0.1010
_diffrn_reflns_Laue_measured_fraction_full 0.996
_diffrn_reflns_Laue_measured_fraction_max 0.996
_diffrn_reflns_limit_h_max 15
_diffrn_reflns_limit_h_min -15
_diffrn_reflns_limit_k_max 15
_diffrn_reflns_limit_k_min -15
_diffrn_reflns_limit_l_max 16
_diffrn_reflns_limit_l_min -10
_diffrn_reflns_number 6486
_diffrn_reflns_point_group_measured_fraction_full 0.996
_diffrn_reflns_point_group_measured_fraction_max 0.996
_diffrn_reflns_theta_full 66.770
_diffrn_reflns_theta_max 66.770
_diffrn_reflns_theta_min 3.524
_diffrn_source 'incoatec microfocus sealed tube'
_exptl_absorpt_coefficient_mu 40.430
_exptl_absorpt_correction_T_max 0.7528
_exptl_absorpt_correction_T_min 0.3939
_exptl_absorpt_correction_type multi-scan
_exptl_absorpt_process_details 'SADABS (Bruker-AXS)'
_exptl_crystal_colour orange
_exptl_crystal_density_diffrn 2.323
_exptl_crystal_description plate
_exptl_crystal_F_000 1184
_exptl_crystal_size_max 0.060
_exptl_crystal_size_mid 0.050
_exptl_crystal_size_min 0.020
_refine_diff_density_max 1.491
_refine_diff_density_min -1.315
_refine_diff_density_rms 0.212
_refine_ls_extinction_method none
_refine_ls_goodness_of_fit_ref 1.002
_refine_ls_hydrogen_treatment mixed
_refine_ls_matrix_type full
_refine_ls_number_parameters 392
_refine_ls_number_reflns 6486
_refine_ls_number_restraints 1
_refine_ls_restrained_S_all 1.002
_refine_ls_R_factor_all 0.0984
_refine_ls_R_factor_gt 0.0541
_refine_ls_shift/su_max 0.001
_refine_ls_shift/su_mean 0.000
_refine_ls_structure_factor_coef Fsqd
_refine_ls_weighting_details 'w=1/[\s^2^(Fo^2^)+(0.0524P)^2^] where P=(Fo^2^+2Fc^2^)/3'
_refine_ls_weighting_scheme calc
_refine_ls_wR_factor_gt 0.1187
_refine_ls_wR_factor_ref 0.1381
_reflns_Friedel_coverage 0.000
_reflns_number_gt 4270
_reflns_number_total 6486
_reflns_threshold_expression 'I > 2\s(I)'
_cod_data_source_file d4sc02871f2.cif
_cod_data_source_block H4Do2py2BF3+
_cod_depositor_comments 'Adding full bibliography for 1572170--1572172.cif.'
_cod_original_cell_volume 1831.86(13)
_cod_database_code 1572171
_shelx_shelxl_version_number 2018/3
_shelx_space_group_comment
; 
The symmetry employed for this shelxl refinement is uniquely defined 
by the following loop, which should always be used as a source of 
symmetry information in preference to the above space-group names. 
They are only intended as comments. 
;
_shelx_estimated_absorpt_t_min 0.195
_shelx_estimated_absorpt_t_max 0.499
_exptl_absorpt_special_details
;
SADABS-2016/2 Krause, L., Herbst-Irmer, R., Sheldrick G.M. & Stalke D.,
 J. Appl. Cryst. 48 (2015) 3-10
;

loop_
_space_group_symop_operation_xyz
'x, y, z'
'-x, -y, -z'

loop_
_atom_site_label
_atom_site_type_symbol
_atom_site_fract_x
_atom_site_fract_y
_atom_site_fract_z
_atom_site_U_iso_or_equiv
_atom_site_adp_type
_atom_site_occupancy
_atom_site_site_symmetry_order
_atom_site_calc_flag
_atom_site_refinement_flags_posn
_atom_site_refinement_flags_adp
_atom_site_refinement_flags_occupancy
_atom_site_disorder_assembly
_atom_site_disorder_group
I1 I -0.18105(8) 0.62398(7) 0.34656(7) 0.0424(2) Uani 1 1 d . . . . .
I2 I 0.01765(8) 0.36022(8) 0.35342(7) 0.0435(2) Uani 1 1 d . . . . .
I3 I 0.18900(9) 0.11896(8) 0.35804(7) 0.0485(3) Uani 1 1 d . . . . .
I4 I 0.04886(9) 0.69767(8) 0.32429(7) 0.0488(3) Uani 1 1 d . . . . .
I5 I 0.22413(8) 0.76009(8) 0.33269(7) 0.0454(2) Uani 1 1 d . . . . .
I6 I 0.44411(7) 0.82259(7) 0.34455(6) 0.0348(2) Uani 1 1 d . . . . .
B1 B 0.5400(14) 0.6474(13) 0.8958(12) 0.037(4) Uani 1 1 d . . . . .
F1 F 0.5947(7) 0.5234(6) 0.8946(5) 0.0468(19) Uani 1 1 d . . . . .
F2 F 0.5519(7) 0.6783(6) 0.9799(6) 0.0467(19) Uani 1 1 d . . . . .
F3 F 0.4088(6) 0.6874(6) 0.9117(5) 0.0397(17) Uani 1 1 d . . . . .
B2 B 0.0354(15) 0.8613(17) 0.9061(12) 0.046(4) Uani 1 1 d . . . . .
F4 F 0.1556(6) 0.8168(6) 0.9209(5) 0.0390(17) Uani 1 1 d . . . . .
F5 F -0.0343(7) 0.8139(8) 0.9897(6) 0.057(2) Uani 1 1 d . . . . .
F6 F -0.0191(7) 0.9840(7) 0.9070(6) 0.050(2) Uani 1 1 d . . . . .
N1 N 0.3193(9) 0.9483(8) 0.7112(7) 0.028(2) Uani 1 1 d . . . . .
N2 N 0.5392(9) 0.7180(8) 0.7016(7) 0.028(2) Uani 1 1 d . . . . .
H2 H 0.442(11) 0.748(10) 0.741(10) 0.042 Uiso 1 1 d . U . . .
N3 N 0.3937(8) 0.5977(8) 0.7046(7) 0.026(2) Uani 1 1 d . . . . .
N4 N 0.1731(10) 0.8269(9) 0.7103(7) 0.032(2) Uani 1 1 d . . . . .
H4 H 0.229(12) 0.800(11) 0.746(11) 0.049 Uiso 1 1 d . U . . .
N5 N 0.2738(10) 0.9331(9) 0.9482(9) 0.036(3) Uani 1 1 d . . . . .
H5 H 0.228(13) 0.896(12) 0.954(11) 0.054 Uiso 1 1 d . U . . .
N6 N 0.2725(10) 0.5640(9) 0.9444(9) 0.039(3) Uani 1 1 d D . . . .
H6 H 0.310(11) 0.606(10) 0.938(11) 0.058 Uiso 1 1 d D U . . .
C1 C 0.4474(11) 0.9367(10) 0.6615(9) 0.033(3) Uani 1 1 d . . . . .
H1A H 0.474393 0.948082 0.715270 0.040 Uiso 1 1 calc R U . . .
H1B H 0.448160 0.999990 0.603573 0.040 Uiso 1 1 calc R U . . .
C2 C 0.5392(12) 0.8189(11) 0.6164(9) 0.036(3) Uani 1 1 d . . . . .
H2A H 0.624152 0.815282 0.586311 0.043 Uiso 1 1 calc R U . . .
H2B H 0.517243 0.810115 0.557832 0.043 Uiso 1 1 calc R U . . .
C3 C 0.5999(10) 0.6015(10) 0.6533(9) 0.033(3) Uani 1 1 d . . . . .
H3A H 0.674713 0.596349 0.591633 0.039 Uiso 1 1 calc R U . . .
H3B H 0.627281 0.535877 0.706644 0.039 Uiso 1 1 calc R U . . .
C4 C 0.5104(11) 0.5892(11) 0.6174(8) 0.034(3) Uani 1 1 d . . . . .
H4A H 0.488157 0.651803 0.560478 0.041 Uiso 1 1 calc R U . . .
H4B H 0.552494 0.511878 0.586589 0.041 Uiso 1 1 calc R U . . .
C5 C 0.2965(11) 0.6193(10) 0.6596(9) 0.032(3) Uani 1 1 d . . . . .
H5A H 0.233286 0.595419 0.714601 0.038 Uiso 1 1 calc R U . . .
H5B H 0.335498 0.569459 0.598951 0.038 Uiso 1 1 calc R U . . .
C6 C 0.2314(11) 0.7486(9) 0.6215(9) 0.028(3) Uani 1 1 d . . . . .
H6A H 0.293109 0.771255 0.562633 0.034 Uiso 1 1 calc R U . . .
H6B H 0.166154 0.758797 0.593715 0.034 Uiso 1 1 calc R U . . .
C7 C 0.1456(12) 0.9529(11) 0.6674(9) 0.037(3) Uani 1 1 d . . . . .
H7A H 0.110647 0.971915 0.608566 0.044 Uiso 1 1 calc R U . . .
H7B H 0.081371 1.006210 0.724494 0.044 Uiso 1 1 calc R U . . .
C8 C 0.2594(11) 0.9756(11) 0.6271(8) 0.033(3) Uani 1 1 d . . . . .
H8A H 0.235351 1.059626 0.600467 0.039 Uiso 1 1 calc R U . . .
H8B H 0.321140 0.926596 0.566427 0.039 Uiso 1 1 calc R U . . .
C9 C 0.2430(12) 1.0454(11) 0.7836(10) 0.041(3) Uani 1 1 d . . . . .
H9A H 0.154618 1.058990 0.807692 0.049 Uiso 1 1 calc R U . . .
H9B H 0.247465 1.118709 0.743372 0.049 Uiso 1 1 calc R U . . .
C10 C 0.2830(10) 1.0222(10) 0.8791(9) 0.031(3) Uani 1 1 d . . . . .
C11 C 0.3258(12) 1.0925(12) 0.9019(11) 0.042(3) Uani 1 1 d . . . . .
H11 H 0.339061 1.154264 0.852612 0.051 Uiso 1 1 calc R U . . .
C12 C 0.3476(12) 1.0682(14) 0.9987(12) 0.051(4) Uani 1 1 d . . . . .
H12 H 0.374150 1.115770 1.016894 0.061 Uiso 1 1 calc R U . . .
C13 C 0.3318(13) 0.9769(13) 1.0692(11) 0.048(4) Uani 1 1 d . . . . .
H13 H 0.346138 0.961938 1.135736 0.057 Uiso 1 1 calc R U . . .
C14 C 0.2956(12) 0.9088(12) 1.0420(10) 0.045(4) Uani 1 1 d . . . . .
H14 H 0.285572 0.844318 1.088818 0.054 Uiso 1 1 calc R U . . .
C15 C 0.5950(12) 0.7107(11) 0.7838(10) 0.040(3) Uani 1 1 d . . . . .
H15A H 0.575771 0.791406 0.795392 0.048 Uiso 1 1 calc R U . . .
H15B H 0.687073 0.665369 0.757053 0.048 Uiso 1 1 calc R U . . .
C16 C 0.4227(13) 0.4851(11) 0.7739(10) 0.046(3) Uani 1 1 d . . . . .
H16A H 0.492335 0.469350 0.798599 0.055 Uiso 1 1 calc R U . . .
H16B H 0.450611 0.419075 0.731537 0.055 Uiso 1 1 calc R U . . .
C17 C 0.3111(12) 0.4892(10) 0.8698(10) 0.033(3) Uani 1 1 d . . . . .
C18 C 0.2559(12) 0.4171(11) 0.8884(11) 0.040(3) Uani 1 1 d . . . . .
H18 H 0.282512 0.364723 0.836466 0.048 Uiso 1 1 calc R U . . .
C19 C 0.1608(13) 0.4191(12) 0.9825(12) 0.050(4) Uani 1 1 d . . . . .
H19 H 0.121320 0.369281 0.995253 0.060 Uiso 1 1 calc R U . . .
C20 C 0.1234(12) 0.4977(11) 1.0601(11) 0.045(3) Uani 1 1 d . . . . .
H20 H 0.059722 0.500408 1.126191 0.054 Uiso 1 1 calc R U . . .
C21 C 0.1826(11) 0.5691(12) 1.0357(10) 0.038(3) Uani 1 1 d . . . . .
H21 H 0.158511 0.623072 1.085275 0.046 Uiso 1 1 calc R U . . .
C22 C 0.0601(12) 0.8172(12) 0.7964(9) 0.039(3) Uani 1 1 d . . . . .
H22A H 0.073487 0.733869 0.807816 0.046 Uiso 1 1 calc R U . . .
H22B H -0.014594 0.865256 0.772530 0.046 Uiso 1 1 calc R U . . .

loop_
_atom_site_aniso_label
_atom_site_aniso_U_11
_atom_site_aniso_U_22
_atom_site_aniso_U_33
_atom_site_aniso_U_23
_atom_site_aniso_U_13
_atom_site_aniso_U_12
I1 0.0419(5) 0.0329(5) 0.0534(5) -0.0012(4) -0.0187(4) -0.0153(4)
I2 0.0522(5) 0.0548(6) 0.0380(4) 0.0068(4) -0.0183(4) -0.0357(4)
I3 0.0670(6) 0.0460(5) 0.0505(5) 0.0078(4) -0.0323(5) -0.0327(5)
I4 0.0549(6) 0.0426(5) 0.0419(5) -0.0098(4) -0.0221(4) -0.0078(4)
I5 0.0545(6) 0.0376(5) 0.0351(4) -0.0015(4) -0.0139(4) -0.0140(4)
I6 0.0381(5) 0.0342(4) 0.0330(4) -0.0052(3) -0.0085(3) -0.0174(4)
B1 0.042(9) 0.037(9) 0.037(8) 0.004(6) -0.020(7) -0.018(7)
F1 0.051(5) 0.045(5) 0.035(4) 0.005(3) -0.016(4) -0.016(4)
F2 0.050(5) 0.048(5) 0.045(4) 0.001(4) -0.023(4) -0.020(4)
F3 0.039(4) 0.047(4) 0.035(4) 0.002(3) -0.011(3) -0.023(3)
B2 0.038(9) 0.076(13) 0.031(8) -0.004(8) -0.007(7) -0.033(9)
F4 0.030(4) 0.051(4) 0.034(4) -0.010(3) -0.011(3) -0.012(3)
F5 0.042(5) 0.083(6) 0.040(4) -0.018(4) 0.003(4) -0.028(4)
F6 0.047(5) 0.044(5) 0.045(4) -0.013(4) -0.014(4) -0.006(4)
N1 0.032(6) 0.022(5) 0.027(5) -0.006(4) -0.006(4) -0.011(4)
N2 0.032(6) 0.033(6) 0.025(5) 0.003(4) -0.008(4) -0.022(5)
N3 0.030(5) 0.017(5) 0.030(5) -0.006(4) -0.010(4) -0.008(4)
N4 0.040(6) 0.036(6) 0.020(5) -0.003(4) -0.008(4) -0.016(5)
N5 0.032(6) 0.029(6) 0.047(6) -0.010(5) -0.015(5) -0.008(5)
N6 0.044(7) 0.039(7) 0.037(6) -0.002(5) -0.016(5) -0.018(5)
C1 0.040(7) 0.026(7) 0.030(6) 0.002(5) -0.009(6) -0.014(6)
C2 0.048(8) 0.044(8) 0.022(6) 0.007(5) -0.009(6) -0.030(7)
C3 0.018(6) 0.034(7) 0.032(6) -0.007(5) -0.003(5) -0.003(5)
C4 0.038(7) 0.039(7) 0.017(5) -0.010(5) -0.001(5) -0.013(6)
C5 0.039(7) 0.027(7) 0.026(6) -0.003(5) -0.004(5) -0.016(6)
C6 0.033(7) 0.022(6) 0.024(6) -0.007(5) -0.005(5) -0.009(5)
C7 0.046(8) 0.033(7) 0.026(6) -0.005(5) -0.015(6) -0.010(6)
C8 0.045(8) 0.034(7) 0.019(5) 0.001(5) -0.017(5) -0.012(6)
C9 0.047(8) 0.028(7) 0.037(7) -0.009(6) -0.009(6) -0.008(6)
C10 0.024(6) 0.025(6) 0.025(6) -0.011(5) 0.002(5) -0.001(5)
C11 0.042(8) 0.043(8) 0.046(8) -0.005(6) -0.005(7) -0.027(7)
C12 0.034(8) 0.063(10) 0.067(10) -0.020(8) -0.017(7) -0.021(7)
C13 0.053(9) 0.054(9) 0.037(7) -0.010(7) -0.023(7) -0.014(7)
C14 0.036(8) 0.047(9) 0.026(6) 0.000(6) -0.009(6) -0.001(6)
C15 0.038(8) 0.042(8) 0.051(8) 0.011(6) -0.029(7) -0.019(6)
C16 0.052(9) 0.023(7) 0.044(8) 0.000(6) -0.009(7) -0.008(6)
C17 0.043(8) 0.030(7) 0.035(7) 0.002(5) -0.014(6) -0.023(6)
C18 0.056(9) 0.027(7) 0.046(8) 0.008(6) -0.027(7) -0.021(7)
C19 0.050(9) 0.036(8) 0.065(10) 0.006(7) -0.024(8) -0.020(7)
C20 0.032(7) 0.039(8) 0.042(8) 0.009(6) -0.007(6) -0.009(6)
C21 0.025(7) 0.045(8) 0.039(7) 0.004(6) -0.012(6) -0.013(6)
C22 0.038(7) 0.054(9) 0.031(6) 0.001(6) -0.009(6) -0.028(7)

loop_
_atom_type_symbol
_atom_type_description
_atom_type_scat_dispersion_real
_atom_type_scat_dispersion_imag
_atom_type_scat_source
C C 0.0181 0.0091 'International Tables Vol C Tables 4.2.6.8 and 6.1.1.4'
H H 0.0000 0.0000 'International Tables Vol C Tables 4.2.6.8 and 6.1.1.4'
B B 0.0090 0.0039 'International Tables Vol C Tables 4.2.6.8 and 6.1.1.4'
F F 0.0727 0.0534 'International Tables Vol C Tables 4.2.6.8 and 6.1.1.4'
N N 0.0311 0.0180 'International Tables Vol C Tables 4.2.6.8 and 6.1.1.4'
I I -0.3257 6.8362 'International Tables Vol C Tables 4.2.6.8 and 6.1.1.4'

loop_
_geom_angle_atom_site_label_1
_geom_angle_atom_site_label_2
_geom_angle_atom_site_label_3
_geom_angle
_geom_angle_site_symmetry_1
_geom_angle_site_symmetry_3
_geom_angle_publ_flag
I3 I2 I1 177.20(4) . . ?
F2 B1 F1 110.4(10) . . ?
F2 B1 F3 109.2(11) . . ?
F1 B1 F3 105.7(11) . . ?
F2 B1 C15 111.1(12) . . ?
F1 B1 C15 112.9(12) . . ?
F3 B1 C15 107.3(10) . . ?
F5 B2 F6 111.0(12) . . ?
F5 B2 F4 107.6(12) . . ?
F6 B2 F4 106.8(12) . . ?
F5 B2 C22 110.3(13) . . ?
F6 B2 C22 113.6(12) . . ?
F4 B2 C22 107.2(11) . . ?
C1 N1 C9 110.6(9) . . ?
C1 N1 C8 110.1(9) . . ?
C9 N1 C8 108.3(9) . . ?
C3 N2 C15 111.7(9) . . ?
C3 N2 C2 111.7(9) . . ?
C15 N2 C2 113.1(9) . . ?
C3 N2 H2 113(7) . . ?
C15 N2 H2 106(6) . . ?
C2 N2 H2 100(6) . . ?
C5 N3 C4 110.2(9) . . ?
C5 N3 C16 110.6(9) . . ?
C4 N3 C16 108.7(9) . . ?
C6 N4 C7 110.7(9) . . ?
C6 N4 C22 114.8(10) . . ?
C7 N4 C22 111.9(9) . . ?
C6 N4 H4 107(8) . . ?
C7 N4 H4 110(9) . . ?
C22 N4 H4 103(9) . . ?
C10 N5 C14 124.4(12) . . ?
C10 N5 H5 127(9) . . ?
C14 N5 H5 106(9) . . ?
C21 N6 C17 122.4(12) . . ?
C21 N6 H6 116(10) . . ?
C17 N6 H6 121(10) . . ?
N1 C1 C2 113.1(10) . . ?
N1 C1 H1A 109.0 . . ?
C2 C1 H1A 109.0 . . ?
N1 C1 H1B 109.0 . . ?
C2 C1 H1B 109.0 . . ?
H1A C1 H1B 107.8 . . ?
C1 C2 N2 111.2(9) . . ?
C1 C2 H2A 109.4 . . ?
N2 C2 H2A 109.4 . . ?
C1 C2 H2B 109.4 . . ?
N2 C2 H2B 109.4 . . ?
H2A C2 H2B 108.0 . . ?
C4 C3 N2 110.7(9) . . ?
C4 C3 H3A 109.5 . . ?
N2 C3 H3A 109.5 . . ?
C4 C3 H3B 109.5 . . ?
N2 C3 H3B 109.5 . . ?
H3A C3 H3B 108.1 . . ?
N3 C4 C3 113.4(9) . . ?
N3 C4 H4A 108.9 . . ?
C3 C4 H4A 108.9 . . ?
N3 C4 H4B 108.9 . . ?
C3 C4 H4B 108.9 . . ?
H4A C4 H4B 107.7 . . ?
N3 C5 C6 112.5(10) . . ?
N3 C5 H5A 109.1 . . ?
C6 C5 H5A 109.1 . . ?
N3 C5 H5B 109.1 . . ?
C6 C5 H5B 109.1 . . ?
H5A C5 H5B 107.8 . . ?
N4 C6 C5 110.8(9) . . ?
N4 C6 H6A 109.5 . . ?
C5 C6 H6A 109.5 . . ?
N4 C6 H6B 109.5 . . ?
C5 C6 H6B 109.5 . . ?
H6A C6 H6B 108.1 . . ?
C8 C7 N4 112.8(10) . . ?
C8 C7 H7A 109.0 . . ?
N4 C7 H7A 109.0 . . ?
C8 C7 H7B 109.0 . . ?
N4 C7 H7B 109.0 . . ?
H7A C7 H7B 107.8 . . ?
C7 C8 N1 112.7(9) . . ?
C7 C8 H8A 109.0 . . ?
N1 C8 H8A 109.0 . . ?
C7 C8 H8B 109.0 . . ?
N1 C8 H8B 109.0 . . ?
H8A C8 H8B 107.8 . . ?
N1 C9 C10 113.8(9) . . ?
N1 C9 H9A 108.8 . . ?
C10 C9 H9A 108.8 . . ?
N1 C9 H9B 108.8 . . ?
C10 C9 H9B 108.8 . . ?
H9A C9 H9B 107.7 . . ?
N5 C10 C11 118.1(11) . . ?
N5 C10 C9 118.1(12) . . ?
C11 C10 C9 123.7(12) . . ?
C12 C11 C10 117.6(13) . . ?
C12 C11 H11 121.2 . . ?
C10 C11 H11 121.2 . . ?
C13 C12 C11 121.5(13) . . ?
C13 C12 H12 119.3 . . ?
C11 C12 H12 119.3 . . ?
C14 C13 C12 118.8(12) . . ?
C14 C13 H13 120.6 . . ?
C12 C13 H13 120.6 . . ?
N5 C14 C13 119.5(14) . . ?
N5 C14 H14 120.3 . . ?
C13 C14 H14 120.3 . . ?
N2 C15 B1 111.1(10) . . ?
N2 C15 H15A 109.4 . . ?
B1 C15 H15A 109.4 . . ?
N2 C15 H15B 109.4 . . ?
B1 C15 H15B 109.4 . . ?
H15A C15 H15B 108.0 . . ?
N3 C16 C17 112.3(10) . . ?
N3 C16 H16A 109.1 . . ?
C17 C16 H16A 109.1 . . ?
N3 C16 H16B 109.1 . . ?
C17 C16 H16B 109.1 . . ?
H16A C16 H16B 107.9 . . ?
C18 C17 N6 119.4(12) . . ?
C18 C17 C16 123.9(12) . . ?
N6 C17 C16 116.4(11) . . ?
C17 C18 C19 120.6(13) . . ?
C17 C18 H18 119.7 . . ?
C19 C18 H18 119.7 . . ?
C18 C19 C20 118.7(13) . . ?
C18 C19 H19 120.7 . . ?
C20 C19 H19 120.7 . . ?
C21 C20 C19 117.7(13) . . ?
C21 C20 H20 121.1 . . ?
C19 C20 H20 121.1 . . ?
N6 C21 C20 121.2(13) . . ?
N6 C21 H21 119.4 . . ?
C20 C21 H21 119.4 . . ?
N4 C22 B2 111.8(10) . . ?
N4 C22 H22A 109.3 . . ?
B2 C22 H22A 109.3 . . ?
N4 C22 H22B 109.3 . . ?
B2 C22 H22B 109.3 . . ?
H22A C22 H22B 107.9 . . ?

loop_
_geom_bond_atom_site_label_1
_geom_bond_atom_site_label_2
_geom_bond_distance
_geom_bond_site_symmetry_2
_geom_bond_publ_flag
I1 I2 3.1287(12) . ?
I2 I3 2.8235(13) . ?
I4 I5 2.7901(14) . ?
B1 F2 1.386(16) . ?
B1 F1 1.409(16) . ?
B1 F3 1.446(16) . ?
B1 C15 1.619(19) . ?
B2 F5 1.373(18) . ?
B2 F6 1.394(19) . ?
B2 F4 1.443(16) . ?
B2 C22 1.594(19) . ?
N1 C1 1.466(15) . ?
N1 C9 1.478(14) . ?
N1 C8 1.501(13) . ?
N2 C3 1.508(14) . ?
N2 C15 1.511(14) . ?
N2 C2 1.521(14) . ?
N2 H2 1.06(12) . ?
N3 C5 1.481(14) . ?
N3 C4 1.486(14) . ?
N3 C16 1.493(14) . ?
N4 C6 1.492(13) . ?
N4 C7 1.505(15) . ?
N4 C22 1.517(15) . ?
N4 H4 0.90(12) . ?
N5 C10 1.323(16) . ?
N5 C14 1.343(16) . ?
N5 H5 0.91(14) . ?
N6 C21 1.321(16) . ?
N6 C17 1.361(15) . ?
N6 H6 0.852(10) . ?
C1 C2 1.502(16) . ?
C1 H1A 0.9900 . ?
C1 H1B 0.9900 . ?
C2 H2A 0.9900 . ?
C2 H2B 0.9900 . ?
C3 C4 1.498(16) . ?
C3 H3A 0.9900 . ?
C3 H3B 0.9900 . ?
C4 H4A 0.9900 . ?
C4 H4B 0.9900 . ?
C5 C6 1.526(15) . ?
C5 H5A 0.9900 . ?
C5 H5B 0.9900 . ?
C6 H6A 0.9900 . ?
C6 H6B 0.9900 . ?
C7 C8 1.501(17) . ?
C7 H7A 0.9900 . ?
C7 H7B 0.9900 . ?
C8 H8A 0.9900 . ?
C8 H8B 0.9900 . ?
C9 C10 1.492(16) . ?
C9 H9A 0.9900 . ?
C9 H9B 0.9900 . ?
C10 C11 1.411(17) . ?
C11 C12 1.385(18) . ?
C11 H11 0.9500 . ?
C12 C13 1.37(2) . ?
C12 H12 0.9500 . ?
C13 C14 1.354(19) . ?
C13 H13 0.9500 . ?
C14 H14 0.9500 . ?
C15 H15A 0.9900 . ?
C15 H15B 0.9900 . ?
C16 C17 1.512(17) . ?
C16 H16A 0.9900 . ?
C16 H16B 0.9900 . ?
C17 C18 1.355(17) . ?
C18 C19 1.385(19) . ?
C18 H18 0.9500 . ?
C19 C20 1.432(19) . ?
C19 H19 0.9500 . ?
C20 C21 1.375(18) . ?
C20 H20 0.9500 . ?
C21 H21 0.9500 . ?
C22 H22A 0.9900 . ?
C22 H22B 0.9900 . ?

loop_
_geom_hbond_atom_site_label_D
_geom_hbond_atom_site_label_H
_geom_hbond_atom_site_label_A
_geom_hbond_distance_DH
_geom_hbond_distance_HA
_geom_hbond_distance_DA
_geom_hbond_angle_DHA
_geom_hbond_site_symmetry_A
_geom_hbond_publ_flag
N2 H2 N1 1.06(12) 2.33(11) 2.942(13) 115(8) . yes
N4 H4 F4 0.90(12) 2.23(13) 2.766(11) 118(10) . yes
N4 H4 N3 0.90(12) 2.47(12) 2.943(13) 113(10) . yes
N5 H5 F4 0.91(14) 1.89(14) 2.770(13) 162(13) . yes
N6 H6 F3 0.852(10) 1.91(2) 2.759(13) 174(14) . yes
C2 H2A I3 0.99 3.29 4.104(13) 140.8 2_666 yes
C3 H3A I1 0.99 3.16 4.077(12) 154.1 1_655 yes
C3 H3B F1 0.99 2.41 3.180(14) 134.3 . yes
C4 H4A I6 0.99 3.28 4.259(12) 170.3 . yes
C6 H6A I6 0.99 2.98 3.933(11) 161.6 . yes
C6 H6B I2 0.99 3.19 3.964(12) 135.9 2_566 yes
C7 H7B F6 0.99 2.34 3.130(14) 136.3 . yes
C8 H8B I6 0.99 3.12 4.066(11) 161.2 . yes
C9 H9A F6 0.99 2.63 3.526(17) 150.6 . yes
C9 H9B I1 0.99 3.07 4.025(13) 163.6 2_576 yes
C11 H11 I6 0.95 3.12 3.867(13) 136.6 2_676 yes
C13 H13 I6 0.95 3.32 4.228(13) 161.8 1_556 yes
C14 H14 I5 0.95 3.15 3.928(13) 140.7 1_556 yes
C16 H16A F1 0.99 2.57 3.484(17) 153.0 . yes
C16 H16B I6 0.99 3.02 3.982(13) 164.1 2_666 yes
C18 H18 I1 0.95 3.18 3.897(13) 133.8 2_566 yes
C20 H20 I2 0.95 3.18 3.959(13) 140.9 1_556 yes
C21 H21 I4 0.95 3.20 4.053(13) 150.9 1_556 yes
C22 H22B I3 0.99 3.27 4.146(12) 148.0 2_566 yes
